data_7001570
loop_
_publ_author_name
'Huang, Guo'
'Sun, Yan-Qiong'
'Xu, Zhengtao'
'Zeller, Matthias'
'Hunter, Allen D.'

_publ_section_title
;
 Structural regularity and diversity in hybrids of aromatic thioethers
 and BiBr3: from discrete complexes to layers and 3D nets
;
_journal_issue 26
_journal_name_full 'Dalton Transactions'
_journal_page_first 5083
_journal_page_last 5093
_journal_paper_doi 10.1039/b902490p
_journal_year 2009
_chemical_formula_moiety 'C34 H26 Bi2 Br6 S4, C6 H6'
_chemical_formula_sum 'C40 H32 Bi2 Br6 S4'
_chemical_formula_weight 1538.32
_chemical_name_systematic
;
?
;
_space_group_IT_number 2
_symmetry_cell_setting triclinic
_symmetry_space_group_name_Hall '-P 1'
_symmetry_space_group_name_H-M 'P -1'
_atom_sites_solution_hydrogens geom
_atom_sites_solution_primary direct
_atom_sites_solution_secondary difmap
_audit_creation_method SHELXL-97
_cell_angle_alpha 96.291(3)
_cell_angle_beta 96.383(3)
_cell_angle_gamma 100.368(3)
_cell_formula_units_Z 1
_cell_length_a 6.8569(14)
_cell_length_b 12.554(3)
_cell_length_c 12.809(3)
_cell_measurement_reflns_used 4534
_cell_measurement_temperature 100(2)
_cell_measurement_theta_max 31.81
_cell_measurement_theta_min 2.47
_cell_volume 1068.4(4)
_computing_cell_refinement 'Apex2 v2.1-4'
_computing_data_collection 'Apex2 v2.1-4 (Bruker, 2007)'
_computing_data_reduction 'Apex2 v2.1-4'
_computing_molecular_graphics 'SHELXTL 6.14'
_computing_publication_material 'SHELXTL 6.14'
_computing_structure_refinement 'SHELXTL 6.14'
_computing_structure_solution 'SHELXTL 6.14 (Bruker, 2000-2003)'
_diffrn_ambient_temperature 100(2)
_diffrn_measured_fraction_theta_full 0.991
_diffrn_measured_fraction_theta_max 0.991
_diffrn_measurement_device_type 'Bruker AXS SMART APEX CCD diffractometer'
_diffrn_measurement_method '\w scans'
_diffrn_radiation_monochromator graphite
_diffrn_radiation_source 'fine-focus sealed tube'
_diffrn_radiation_type MoK\a
_diffrn_radiation_wavelength 0.71073
_diffrn_reflns_av_R_equivalents 0.0245
_diffrn_reflns_av_sigmaI/netI 0.0379
_diffrn_reflns_limit_h_max 9
_diffrn_reflns_limit_h_min -9
_diffrn_reflns_limit_k_max 16
_diffrn_reflns_limit_k_min -16
_diffrn_reflns_limit_l_max 17
_diffrn_reflns_limit_l_min -17
_diffrn_reflns_number 10996
_diffrn_reflns_theta_full 28.28
_diffrn_reflns_theta_max 28.28
_diffrn_reflns_theta_min 1.66
_diffrn_standards_number 0
_exptl_absorpt_coefficient_mu 14.060
_exptl_absorpt_correction_T_max 0.213
_exptl_absorpt_correction_T_min 0.121
_exptl_absorpt_correction_type multi-scan
_exptl_absorpt_process_details 'Apex2 v2.1-4 (Bruker, 2007)'
_exptl_crystal_colour blue
_exptl_crystal_density_diffrn 2.391
_exptl_crystal_density_method 'not measured'
_exptl_crystal_description block
_exptl_crystal_F_000 712
_exptl_crystal_size_max 0.17
_exptl_crystal_size_mid 0.16
_exptl_crystal_size_min 0.11
_refine_diff_density_max 1.817
_refine_diff_density_min -0.844
_refine_diff_density_rms 0.162
_refine_ls_extinction_method none
_refine_ls_goodness_of_fit_ref 1.039
_refine_ls_hydrogen_treatment constr
_refine_ls_matrix_type full
_refine_ls_number_parameters 237
_refine_ls_number_reflns 5261
_refine_ls_number_restraints 0
_refine_ls_restrained_S_all 1.039
_refine_ls_R_factor_all 0.0339
_refine_ls_R_factor_gt 0.0274
_refine_ls_shift/su_max 0.001
_refine_ls_shift/su_mean 0.000
_refine_ls_structure_factor_coef Fsqd
_refine_ls_weighting_details 'calc w=1/[\s^2^(Fo^2^)+(0.0289P)^2^+0.8588P] where P=(Fo^2^+2Fc^2^)/3'
_refine_ls_weighting_scheme calc
_refine_ls_wR_factor_gt 0.0598
_refine_ls_wR_factor_ref 0.0625
_reflns_number_gt 4679
_reflns_number_total 5261
_reflns_threshold_expression I>2\s(I)
_cod_data_source_file b902490p.txt
_cod_data_source_block 2
_cod_depositor_comments
;
The following automatic conversions were performed:
'_symmetry_cell_setting' value 'Triclinic' changed to 'triclinic'
according to '/home/saulius/struct/CIF-dictionaries/cif_core.dic'
dictionary named 'cif_core.dic' version 2.4.1 from 2010-06-29.

Automatic conversion script
Id: cif_fix_enum 1527 2010-12-29 10:47:43Z saulius 
;
_cod_original_sg_symbol_H-M P-1
_cod_database_code 7001570

loop_
_symmetry_equiv_pos_as_xyz
'x, y, z'
'-x, -y, -z'

loop_
_atom_site_label
_atom_site_type_symbol
_atom_site_fract_x
_atom_site_fract_y
_atom_site_fract_z
_atom_site_U_iso_or_equiv
_atom_site_adp_type
_atom_site_occupancy
_atom_site_symmetry_multiplicity
_atom_site_calc_flag
_atom_site_refinement_flags
_atom_site_disorder_assembly
_atom_site_disorder_group
Bi1 Bi 0.77878(2) 0.504289(13) 0.104516(13) 0.01713(5) Uani 1 1 d . . .
Br1 Br 0.55917(6) 0.36487(4) -0.06472(4) 0.02139(10) Uani 1 1 d . . .
Br2 Br 1.06178(6) 0.38008(3) 0.08997(3) 0.01950(10) Uani 1 1 d . . .
Br3 Br 0.60453(7) 0.39354(4) 0.24548(4) 0.02674(11) Uani 1 1 d . . .
C1 C -0.0618(6) 1.0819(3) 0.4419(3) 0.0177(9) Uani 1 1 d . . .
C2 C -0.1194(7) 1.1616(4) 0.3811(4) 0.0217(9) Uani 1 1 d . . .
H2 H -0.2294 1.1940 0.3969 0.026 Uiso 1 1 calc R . .
C3 C -0.0175(7) 1.1921(4) 0.2995(4) 0.0259(10) Uani 1 1 d . . .
H3 H -0.0591 1.2449 0.2588 0.031 Uiso 1 1 calc R . .
C4 C 0.1490(8) 1.1463(4) 0.2747(4) 0.0273(11) Uani 1 1 d . . .
H4 H 0.2203 1.1699 0.2193 0.033 Uiso 1 1 calc R . .
C5 C 0.2061(7) 1.0686(4) 0.3307(4) 0.0214(9) Uani 1 1 d . . .
H5 H 0.3172 1.0379 0.3133 0.026 Uiso 1 1 calc R . .
C6 C 0.1030(6) 1.0321(4) 0.4147(3) 0.0182(9) Uani 1 1 d . . .
C7 C 0.1612(6) 0.9503(3) 0.4724(3) 0.0169(9) Uani 1 1 d . . .
C8 C 0.3222(7) 0.8951(3) 0.4415(3) 0.0177(9) Uani 1 1 d . . .
C9 C 0.4430(7) 0.8502(4) 0.4178(4) 0.0237(10) Uani 1 1 d . . .
C10 C 0.6012(6) 0.7936(4) 0.3893(4) 0.0201(9) Uani 1 1 d . . .
C11 C 0.6995(7) 0.8189(4) 0.3034(4) 0.0223(9) Uani 1 1 d . . .
H11 H 0.6632 0.8734 0.2634 0.027 Uiso 1 1 calc R . .
C12 C 0.8496(7) 0.7658(4) 0.2756(4) 0.0235(10) Uani 1 1 d . . .
C13 C 0.9046(7) 0.6852(4) 0.3352(4) 0.0225(10) Uani 1 1 d . . .
C14 C 0.8075(7) 0.6606(4) 0.4207(4) 0.0262(10) Uani 1 1 d . . .
H14 H 0.8449 0.6066 0.4610 0.031 Uiso 1 1 calc R . .
C15 C 0.6565(7) 0.7132(4) 0.4486(4) 0.0235(10) Uani 1 1 d . . .
H15 H 0.5905 0.6952 0.5076 0.028 Uiso 1 1 calc R . .
C16 C 0.8594(8) 0.8812(4) 0.0995(4) 0.0313(11) Uani 1 1 d . . .
H16A H 0.8775 0.9508 0.1457 0.047 Uiso 1 1 calc R . .
H16B H 0.7163 0.8499 0.0819 0.047 Uiso 1 1 calc R . .
H16C H 0.9173 0.8936 0.0343 0.047 Uiso 1 1 calc R . .
C17 C 1.1264(8) 0.5240(5) 0.3798(4) 0.0345(12) Uani 1 1 d . . .
H17A H 0.9981 0.4756 0.3821 0.052 Uiso 1 1 calc R . .
H17B H 1.1770 0.5640 0.4505 0.052 Uiso 1 1 calc R . .
H17C H 1.2228 0.4803 0.3570 0.052 Uiso 1 1 calc R . .
C18 C 0.3585(7) 0.9046(4) 0.9830(4) 0.0290(11) Uani 1 1 d . . .
H18 H 0.2608 0.8389 0.9717 0.035 Uiso 1 1 calc R . .
C19 C 0.4670(8) 0.9336(4) 0.9037(4) 0.0318(11) Uani 1 1 d . . .
H19 H 0.4449 0.8882 0.8374 0.038 Uiso 1 1 calc R . .
C20 C 0.6099(8) 1.0296(5) 0.9204(4) 0.0323(12) Uani 1 1 d . . .
H20 H 0.6857 1.0500 0.8655 0.039 Uiso 1 1 calc R . .
S1 S 1.09234(17) 0.61891(10) 0.28805(10) 0.0242(2) Uani 1 1 d . . .
S2 S 0.98239(18) 0.78820(10) 0.16676(10) 0.0263(3) Uani 1 1 d . . .

loop_
_atom_site_aniso_label
_atom_site_aniso_U_11
_atom_site_aniso_U_22
_atom_site_aniso_U_33
_atom_site_aniso_U_23
_atom_site_aniso_U_13
_atom_site_aniso_U_12
Bi1 0.01630(8) 0.01607(9) 0.01989(9) 0.00256(6) 0.00246(6) 0.00533(6)
Br1 0.0185(2) 0.0165(2) 0.0282(2) -0.00171(17) -0.00057(17) 0.00575(17)
Br2 0.0184(2) 0.0176(2) 0.0254(2) 0.00646(17) 0.00563(17) 0.00735(17)
Br3 0.0249(2) 0.0292(3) 0.0296(3) 0.0103(2) 0.00984(19) 0.0068(2)
C1 0.019(2) 0.013(2) 0.019(2) -0.0016(17) -0.0009(17) 0.0033(17)
C2 0.027(2) 0.018(2) 0.022(2) 0.0033(18) 0.0030(19) 0.0101(19)
C3 0.030(3) 0.023(2) 0.027(3) 0.006(2) 0.001(2) 0.009(2)
C4 0.033(3) 0.025(3) 0.025(2) 0.007(2) 0.008(2) 0.004(2)
C5 0.021(2) 0.020(2) 0.024(2) 0.0016(18) 0.0060(18) 0.0048(18)
C6 0.017(2) 0.016(2) 0.022(2) 0.0014(17) 0.0022(17) 0.0037(17)
C7 0.015(2) 0.017(2) 0.020(2) -0.0010(17) 0.0025(16) 0.0059(16)
C8 0.021(2) 0.014(2) 0.017(2) 0.0040(16) -0.0022(17) 0.0007(17)
C9 0.031(3) 0.016(2) 0.019(2) -0.0013(18) -0.0011(19) -0.005(2)
C10 0.016(2) 0.018(2) 0.025(2) -0.0039(18) 0.0024(17) 0.0061(17)
C11 0.020(2) 0.020(2) 0.026(2) -0.0004(19) 0.0016(18) 0.0063(18)
C12 0.023(2) 0.017(2) 0.026(2) -0.0047(18) -0.0039(19) 0.0007(18)
C13 0.019(2) 0.023(2) 0.026(2) -0.0026(19) 0.0015(18) 0.0084(18)
C14 0.027(2) 0.022(2) 0.028(3) 0.001(2) -0.001(2) 0.008(2)
C15 0.028(2) 0.024(2) 0.020(2) 0.0020(18) 0.0061(19) 0.007(2)
C16 0.028(3) 0.035(3) 0.034(3) 0.013(2) 0.004(2) 0.010(2)
C17 0.036(3) 0.043(3) 0.031(3) 0.008(2) 0.003(2) 0.022(3)
C18 0.023(2) 0.021(2) 0.042(3) 0.006(2) 0.002(2) 0.002(2)
C19 0.027(3) 0.035(3) 0.033(3) 0.001(2) 0.002(2) 0.008(2)
C20 0.027(3) 0.042(3) 0.030(3) 0.010(2) 0.011(2) 0.005(2)
S1 0.0220(6) 0.0245(6) 0.0274(6) -0.0006(5) 0.0029(5) 0.0105(5)
S2 0.0232(6) 0.0299(7) 0.0288(6) 0.0059(5) 0.0077(5) 0.0093(5)

loop_
_atom_type_symbol
_atom_type_description
_atom_type_scat_dispersion_real
_atom_type_scat_dispersion_imag
_atom_type_scat_source
C C 0.0033 0.0016 'International Tables Vol C Tables 4.2.6.8 and 6.1.1.4'
H H 0.0000 0.0000 'International Tables Vol C Tables 4.2.6.8 and 6.1.1.4'
S S 0.1246 0.1234 'International Tables Vol C Tables 4.2.6.8 and 6.1.1.4'
Br Br -0.2901 2.4595 'International Tables Vol C Tables 4.2.6.8 and 6.1.1.4'
Bi Bi -4.1077 10.2566 'International Tables Vol C Tables 4.2.6.8 and 6.1.1.4'

loop_
_geom_angle_atom_site_label_1
_geom_angle_atom_site_label_2
_geom_angle_atom_site_label_3
_geom_angle
_geom_angle_site_symmetry_1
_geom_angle_site_symmetry_3
_geom_angle_publ_flag
Br3 Bi1 Br2 93.755(18) . . ?
Br3 Bi1 Br1 93.18(2) . . ?
Br2 Bi1 Br1 86.684(19) . . ?
Br3 Bi1 S1 86.61(3) . . ?
Br2 Bi1 S1 79.08(3) . . ?
Br1 Bi1 S1 165.72(2) . . ?
Br3 Bi1 Br1 94.646(18) . 2_665 ?
Br2 Bi1 Br1 166.784(14) . 2_665 ?
Br1 Bi1 Br1 82.682(18) . 2_665 ?
S1 Bi1 Br1 111.58(3) . 2_665 ?
Br3 Bi1 Br2 171.971(14) . 2_765 ?
Br2 Bi1 Br2 88.117(15) . 2_765 ?
Br1 Bi1 Br2 79.12(2) . 2_765 ?
S1 Bi1 Br2 101.41(3) . 2_765 ?
Br1 Bi1 Br2 82.202(15) 2_665 2_765 ?
Bi1 Br1 Bi1 97.318(18) . 2_665 ?
Bi1 Br2 Bi1 91.883(16) . 2_765 ?
C7 C1 C2 122.0(4) 2_576 . ?
C7 C1 C6 119.3(4) 2_576 . ?
C2 C1 C6 118.6(4) . . ?
C3 C2 C1 120.5(4) . . ?
C3 C2 H2 119.8 . . ?
C1 C2 H2 119.8 . . ?
C2 C3 C4 121.2(4) . . ?
C2 C3 H3 119.4 . . ?
C4 C3 H3 119.4 . . ?
C5 C4 C3 119.8(5) . . ?
C5 C4 H4 120.1 . . ?
C3 C4 H4 120.1 . . ?
C4 C5 C6 121.4(4) . . ?
C4 C5 H5 119.3 . . ?
C6 C5 H5 119.3 . . ?
C7 C6 C5 121.5(4) . . ?
C7 C6 C1 120.0(4) . . ?
C5 C6 C1 118.5(4) . . ?
C1 C7 C6 120.7(4) 2_576 . ?
C1 C7 C8 119.0(4) 2_576 . ?
C6 C7 C8 120.3(4) . . ?
C9 C8 C7 178.3(5) . . ?
C8 C9 C10 178.8(5) . . ?
C11 C10 C15 119.4(4) . . ?
C11 C10 C9 120.2(4) . . ?
C15 C10 C9 120.4(4) . . ?
C12 C11 C10 120.7(4) . . ?
C12 C11 H11 119.6 . . ?
C10 C11 H11 119.6 . . ?
C11 C12 C13 119.8(5) . . ?
C11 C12 S2 125.2(4) . . ?
C13 C12 S2 115.0(4) . . ?
C14 C13 C12 119.4(4) . . ?
C14 C13 S1 125.1(4) . . ?
C12 C13 S1 115.4(4) . . ?
C13 C14 C15 121.0(4) . . ?
C13 C14 H14 119.5 . . ?
C15 C14 H14 119.5 . . ?
C14 C15 C10 119.7(4) . . ?
C14 C15 H15 120.2 . . ?
C10 C15 H15 120.2 . . ?
S2 C16 H16A 109.5 . . ?
S2 C16 H16B 109.5 . . ?
H16A C16 H16B 109.5 . . ?
S2 C16 H16C 109.5 . . ?
H16A C16 H16C 109.5 . . ?
H16B C16 H16C 109.5 . . ?
S1 C17 H17A 109.5 . . ?
S1 C17 H17B 109.5 . . ?
H17A C17 H17B 109.5 . . ?
S1 C17 H17C 109.5 . . ?
H17A C17 H17C 109.5 . . ?
H17B C17 H17C 109.5 . . ?
C19 C18 C20 120.3(5) . 2_677 ?
C19 C18 H18 119.8 . . ?
C20 C18 H18 119.8 2_677 . ?
C18 C19 C20 119.8(5) . . ?
C18 C19 H19 120.1 . . ?
C20 C19 H19 120.1 . . ?
C18 C20 C19 119.9(5) 2_677 . ?
C18 C20 H20 120.1 2_677 . ?
C19 C20 H20 120.1 . . ?
C13 S1 C17 104.0(2) . . ?
C13 S1 Bi1 87.27(15) . . ?
C17 S1 Bi1 108.54(19) . . ?
C12 S2 C16 104.1(2) . . ?

loop_
_geom_bond_atom_site_label_1
_geom_bond_atom_site_label_2
_geom_bond_distance
_geom_bond_site_symmetry_2
_geom_bond_publ_flag
Bi1 Br3 2.6557(6) . ?
Bi1 Br2 2.7088(6) . ?
Bi1 Br1 2.7430(6) . ?
Bi1 S1 3.0399(13) . ?
Bi1 Br1 3.1014(6) 2_665 ?
Bi1 Br2 3.2148(7) 2_765 ?
Br1 Bi1 3.1014(6) 2_665 ?
Br2 Bi1 3.2148(7) 2_765 ?
C1 C7 1.414(6) 2_576 ?
C1 C2 1.417(6) . ?
C1 C6 1.443(6) . ?
C2 C3 1.372(7) . ?
C2 H2 0.9500 . ?
C3 C4 1.418(7) . ?
C3 H3 0.9500 . ?
C4 C5 1.359(6) . ?
C4 H4 0.9500 . ?
C5 C6 1.424(6) . ?
C5 H5 0.9500 . ?
C6 C7 1.418(6) . ?
C7 C1 1.414(6) 2_576 ?
C7 C8 1.472(6) . ?
C8 C9 1.133(7) . ?
C9 C10 1.457(7) . ?
C10 C11 1.389(7) . ?
C10 C15 1.407(6) . ?
C11 C12 1.381(6) . ?
C11 H11 0.9500 . ?
C12 C13 1.411(6) . ?
C12 S2 1.769(5) . ?
C13 C14 1.379(7) . ?
C13 S1 1.779(5) . ?
C14 C15 1.384(7) . ?
C14 H14 0.9500 . ?
C15 H15 0.9500 . ?
C16 S2 1.797(5) . ?
C16 H16A 0.9800 . ?
C16 H16B 0.9800 . ?
C16 H16C 0.9800 . ?
C17 S1 1.790(5) . ?
C17 H17A 0.9800 . ?
C17 H17B 0.9800 . ?
C17 H17C 0.9800 . ?
C18 C19 1.367(7) . ?
C18 C20 1.384(7) 2_677 ?
C18 H18 0.9500 . ?
C19 C20 1.389(7) . ?
C19 H19 0.9500 . ?
C20 C18 1.384(7) 2_677 ?
C20 H20 0.9500 . ?

loop_
_geom_torsion_atom_site_label_1
_geom_torsion_atom_site_label_2
_geom_torsion_atom_site_label_3
_geom_torsion_atom_site_label_4
_geom_torsion
_geom_torsion_site_symmetry_1
_geom_torsion_site_symmetry_2
_geom_torsion_site_symmetry_3
_geom_torsion_site_symmetry_4
_geom_torsion_publ_flag
Br3 Bi1 Br1 Bi1 94.281(19) . . . 2_665 ?
Br2 Bi1 Br1 Bi1 -172.136(15) . . . 2_665 ?
S1 Bi1 Br1 Bi1 -176.95(10) . . . 2_665 ?
Br1 Bi1 Br1 Bi1 0.0 2_665 . . 2_665 ?
Br2 Bi1 Br1 Bi1 -83.419(18) 2_765 . . 2_665 ?
Br3 Bi1 Br2 Bi1 172.183(14) . . . 2_765 ?
Br1 Bi1 Br2 Bi1 79.207(19) . . . 2_765 ?
S1 Bi1 Br2 Bi1 -102.00(3) . . . 2_765 ?
Br1 Bi1 Br2 Bi1 42.79(6) 2_665 . . 2_765 ?
Br2 Bi1 Br2 Bi1 0.0 2_765 . . 2_765 ?
C7 C1 C2 C3 179.0(4) 2_576 . . . ?
C6 C1 C2 C3 -1.4(7) . . . . ?
C1 C2 C3 C4 -0.8(7) . . . . ?
C2 C3 C4 C5 1.8(7) . . . . ?
C3 C4 C5 C6 -0.4(7) . . . . ?
C4 C5 C6 C7 179.4(4) . . . . ?
C4 C5 C6 C1 -1.8(7) . . . . ?
C7 C1 C6 C7 1.2(7) 2_576 . . . ?
C2 C1 C6 C7 -178.5(4) . . . . ?
C7 C1 C6 C5 -177.7(4) 2_576 . . . ?
C2 C1 C6 C5 2.7(6) . . . . ?
C5 C6 C7 C1 177.6(4) . . . 2_576 ?
C1 C6 C7 C1 -1.2(7) . . . 2_576 ?
C5 C6 C7 C8 -4.4(6) . . . . ?
C1 C6 C7 C8 176.8(4) . . . . ?
C1 C7 C8 C9 46(16) 2_576 . . . ?
C6 C7 C8 C9 -132(16) . . . . ?
C7 C8 C9 C10 -120(26) . . . . ?
C8 C9 C10 C11 -108(27) . . . . ?
C8 C9 C10 C15 72(27) . . . . ?
C15 C10 C11 C12 0.4(7) . . . . ?
C9 C10 C11 C12 -180.0(4) . . . . ?
C10 C11 C12 C13 -0.3(7) . . . . ?
C10 C11 C12 S2 178.5(3) . . . . ?
C11 C12 C13 C14 0.0(7) . . . . ?
S2 C12 C13 C14 -179.0(4) . . . . ?
C11 C12 C13 S1 177.5(3) . . . . ?
S2 C12 C13 S1 -1.5(5) . . . . ?
C12 C13 C14 C15 0.3(7) . . . . ?
S1 C13 C14 C15 -177.0(4) . . . . ?
C13 C14 C15 C10 -0.2(7) . . . . ?
C11 C10 C15 C14 -0.1(7) . . . . ?
C9 C10 C15 C14 -179.7(4) . . . . ?
C20 C18 C19 C20 0.1(9) 2_677 . . . ?
C18 C19 C20 C18 -0.1(9) . . . 2_677 ?
C14 C13 S1 C17 -2.8(5) . . . . ?
C12 C13 S1 C17 179.8(4) . . . . ?
C14 C13 S1 Bi1 105.7(4) . . . . ?
C12 C13 S1 Bi1 -71.7(3) . . . . ?
Br3 Bi1 S1 C13 -70.06(16) . . . . ?
Br2 Bi1 S1 C13 -164.54(16) . . . . ?
Br1 Bi1 S1 C13 -159.65(17) . . . . ?
Br1 Bi1 S1 C13 23.61(16) 2_665 . . . ?
Br2 Bi1 S1 C13 109.65(16) 2_765 . . . ?
Br3 Bi1 S1 C17 33.82(19) . . . . ?
Br2 Bi1 S1 C17 -60.66(19) . . . . ?
Br1 Bi1 S1 C17 -55.8(2) . . . . ?
Br1 Bi1 S1 C17 127.48(19) 2_665 . . . ?
Br2 Bi1 S1 C17 -146.47(19) 2_765 . . . ?
C11 C12 S2 C16 -5.5(5) . . . . ?
C13 C12 S2 C16 173.4(4) . . . . ?
